data_1004099
loop_
_publ_author_name
'Wignacourt, J P'
'Swinnea, J S'
'Steinfink, H'
'Goodenough, J B'

_publ_section_title
;
Oxygen atom thermal vibration anisotropy in Ba~0.87~ K~0.13~ Bi O~3~.
;
_journal_coden_ASTM APPLAB
_journal_name_full 'Applied Physics Letters'
_journal_page_first 1753
_journal_page_last 1755
_journal_paper_doi 10.1063/1.100430
_journal_volume 53
_journal_year 1988
_chemical_formula_structural '(Ba0.87 K0.13) Bi O3'
_chemical_formula_sum 'Ba0.87 Bi K0.13 O3'
_chemical_name_systematic
;
Barium potassium bismuth trioxide (0.87/0.13/1/1)
;
_space_group_IT_number 221
_symmetry_cell_setting cubic
_symmetry_Int_Tables_number 221
_symmetry_space_group_name_Hall '-P 4 2 3'
_symmetry_space_group_name_H-M 'P m -3 m'
_cell_angle_alpha 90
_cell_angle_beta 90
_cell_angle_gamma 90
_cell_formula_units_Z 1
_cell_length_a 4.3223(5)
_cell_length_b 4.3223(5)
_cell_length_c 4.3223(5)
_cell_volume 80.8
_refine_ls_R_factor_all 0.0089
_cod_original_formula_sum 'Ba.87 Bi K.13 O3'
_cod_database_code 1004099

loop_
_symmetry_equiv_pos_as_xyz
x,y,z
y,z,x
z,x,y
x,z,y
y,x,z
z,y,x
x,-y,-z
y,-z,-x
z,-x,-y
x,-z,-y
y,-x,-z
z,-y,-x
-x,y,-z
-y,z,-x
-z,x,-y
-x,z,-y
-y,x,-z
-z,y,-x
-x,-y,z
-y,-z,x
-z,-x,y
-x,-z,y
-y,-x,z
-z,-y,x
-x,-y,-z
-y,-z,-x
-z,-x,-y
-x,-z,-y
-y,-x,-z
-z,-y,-x
-x,y,z
-y,z,x
-z,x,y
-x,z,y
-y,x,z
-z,y,x
x,-y,z
y,-z,x
z,-x,y
x,-z,y
y,-x,z
z,-y,x
x,y,-z
y,z,-x
z,x,-y
x,z,-y
y,x,-z
z,y,-x

loop_
_atom_site_aniso_label
_atom_site_aniso_U_11
_atom_site_aniso_U_12
_atom_site_aniso_U_13
_atom_site_aniso_U_22
_atom_site_aniso_U_23
_atom_site_aniso_U_33
Bi1 0.0075(1) 0. 0. 0.0075(1) 0. 0.0075(1)
Bi2 0.0075(1) 0. 0. 0.0075(1) 0. 0.0075(1)
K1 0.0138(3) 0. 0. 0.0138(3) 0. 0.0138(3)
Ba1 0.0138(3) 0. 0. 0.0138(3) 0. 0.0138(3)
O1 0.0154(31) 0. 0. 0.0665(34) 0. 0.0665(35)

loop_
_atom_site_label
_atom_site_type_symbol
_atom_site_symmetry_multiplicity
_atom_site_Wyckoff_symbol
_atom_site_fract_x
_atom_site_fract_y
_atom_site_fract_z
_atom_site_occupancy
_atom_site_attached_hydrogens
_atom_site_calc_flag
Bi1 Bi3+ 1 a 0. 0. 0. 0.435 0 d
Bi2 Bi5+ 1 a 0. 0. 0. 0.565 0 d
K1 K1+ 1 b 0.5 0.5 0.5 0.13 0 d
Ba1 Ba2+ 1 b 0.5 0.5 0.5 0.87 0 d
O1 O2- 3 d 0.5 0. 0. 1. 0 d

loop_
_atom_type_symbol
_atom_type_oxidation_number
Bi3+ 3.000
Bi5+ 5.000
K1+ 1.000
Ba2+ 2.000
O2- -2.000
